data_7022688
loop_
_publ_author_name
'Sun, Libo'
'Xing, Hongzhu'
'Xu, Jin'
'Liang, Zhiqiang'
'Yu, Jihong'
'Xu, Ruren'

_publ_section_title
;
 A novel (3,3,6)-connected luminescent metal-organic framework for sensing
 of nitroaromatic explosives.
;
_journal_issue 15
_journal_name_full 'Dalton transactions (Cambridge, England : 2003)'
_journal_page_first 5508
_journal_page_last 5513
_journal_paper_doi 10.1039/c3dt32851a
_journal_volume 42
_journal_year 2013
_chemical_formula_sum 'C42.5 H14 Cd3 N3 O15'
_chemical_formula_weight 1143.77
_chemical_name_systematic
;
?
;
_space_group_IT_number 15
_symmetry_cell_setting monoclinic
_symmetry_space_group_name_Hall '-C 2yc'
_symmetry_space_group_name_H-M 'C 1 2/c 1'
_atom_sites_solution_hydrogens geom
_atom_sites_solution_primary direct
_atom_sites_solution_secondary difmap
_audit_creation_method SHELXL-97
_cell_angle_alpha 90.00
_cell_angle_beta 118.6200(10)
_cell_angle_gamma 90.00
_cell_formula_units_Z 8
_cell_length_a 35.7480(18)
_cell_length_b 18.5200(9)
_cell_length_c 24.4110(13)
_cell_measurement_temperature 296(2)
_cell_volume 14186.7(13)
_computing_structure_refinement 'SHELXL-97 (Sheldrick, 1997)'
_computing_structure_solution 'SHELXS-97 (Sheldrick, 1990)'
_diffrn_ambient_temperature 296(2)
_diffrn_measured_fraction_theta_full 0.973
_diffrn_measured_fraction_theta_max 0.973
_diffrn_radiation_monochromator graphite
_diffrn_radiation_source 'fine-focus sealed tube'
_diffrn_radiation_type MoK\a
_diffrn_radiation_wavelength 0.71073
_diffrn_reflns_av_R_equivalents 0.0650
_diffrn_reflns_av_sigmaI/netI 0.0703
_diffrn_reflns_limit_h_max 46
_diffrn_reflns_limit_h_min -36
_diffrn_reflns_limit_k_max 23
_diffrn_reflns_limit_k_min -23
_diffrn_reflns_limit_l_max 31
_diffrn_reflns_limit_l_min -31
_diffrn_reflns_number 63139
_diffrn_reflns_theta_full 27.47
_diffrn_reflns_theta_max 27.47
_diffrn_reflns_theta_min 3.07
_exptl_absorpt_coefficient_mu 0.935
_exptl_absorpt_correction_T_max 1.000
_exptl_absorpt_correction_T_min 0.573
_exptl_absorpt_correction_type multi-scan
_exptl_absorpt_process_details sadabs
_exptl_crystal_colour colorless
_exptl_crystal_density_diffrn 1.071
_exptl_crystal_density_method 'not measured'
_exptl_crystal_description block
_exptl_crystal_F_000 4432
_exptl_crystal_size_max 0.563
_exptl_crystal_size_mid 0.340
_exptl_crystal_size_min 0.315
_platon_squeeze_details
;
The remaining solvent molecules were disordered and assigned as 8 DMF molecules,
8 ethanol molecules and 16 water molecules per unit cell, which were determined by TGA,
elemental analysis and SQUEEZE results. The contributions of these disordered solvents to
the scattering values have been removed by using the PLATON SQUEEZE program. We can see from
the SQUEEZE that there are about 853e in the unit cell, as about 107e per asymmetric unit, which
include 21e of H of coordinated DMF molecules and 86e of free solvent. From the calculation and
related information (The CHN and TGA), the asymmetric unit should include one DMF, one C2H5OH and two H2O (40e+26e+10e*2=86e).
Anal. Cald. for C47.5H52Cd3N4O19: C, 43.21; H, 3.97; N, 4.24; found: C, 42.97; H, 4.23; N, 4.34.
Spek, A.L. (2003), J.Appl.Cryst. 36, 7-13.
;
_refine_diff_density_max 0.853
_refine_diff_density_min -0.663
_refine_diff_density_rms 0.094
_refine_ls_extinction_method none
_refine_ls_goodness_of_fit_ref 1.009
_refine_ls_hydrogen_treatment constr
_refine_ls_matrix_type full
_refine_ls_number_parameters 560
_refine_ls_number_reflns 15805
_refine_ls_number_restraints 41
_refine_ls_restrained_S_all 1.029
_refine_ls_R_factor_all 0.0905
_refine_ls_R_factor_gt 0.0526
_refine_ls_shift/su_max 0.126
_refine_ls_shift/su_mean 0.004
_refine_ls_structure_factor_coef Fsqd
_refine_ls_weighting_details 'calc w=1/[\s^2^(Fo^2^)+(0.0712P)^2^+0.0000P] where P=(Fo^2^+2Fc^2^)/3'
_refine_ls_weighting_scheme calc
_refine_ls_wR_factor_gt 0.1337
_refine_ls_wR_factor_ref 0.1447
_reflns_number_gt 9412
_reflns_number_total 15805
_reflns_threshold_expression >2sigma(I)
_cod_data_source_file c3dt32851a.txt
_cod_data_source_block cc
_cod_depositor_comments
;
The following automatic conversions were performed:

'_symmetry_cell_setting' value 'Monoclinic' changed to 'monoclinic'
according to /home/saulius/struct/CIF-dictionaries/cif_core.dic
dictionary named 'cif_core.dic' version 2.4.2 from 2011-04-26.

Automatic conversion script
Id: cif_fix_values 1891 2012-01-12 08:04:46Z andrius 
;
_cod_original_cell_volume 14186.7(12)
_cod_original_sg_symbol_H-M C2/c
_cod_original_formula_sum 'C42.50 H14 Cd3 N3 O15'
_cod_database_code 7022688

loop_
_symmetry_equiv_pos_as_xyz
'x, y, z'
'-x, y, -z+1/2'
'x+1/2, y+1/2, z'
'-x+1/2, y+1/2, -z+1/2'
'-x, -y, -z'
'x, -y, z-1/2'
'-x+1/2, -y+1/2, -z'
'x+1/2, -y+1/2, z-1/2'

loop_
_atom_site_label
_atom_site_type_symbol
_atom_site_fract_x
_atom_site_fract_y
_atom_site_fract_z
_atom_site_U_iso_or_equiv
_atom_site_adp_type
_atom_site_occupancy
_atom_site_symmetry_multiplicity
_atom_site_calc_flag
_atom_site_refinement_flags
Cd1 Cd 0.209786(9) 0.62229(2) 0.810035(16) 0.04860(11) Uani 1 1 d .
Cd2 Cd 0.315612(10) 0.64121(2) 0.819473(17) 0.05126(11) Uani 1 1 d .
Cd3 Cd 0.322414(11) 0.56859(2) 0.955275(18) 0.05820(13) Uani 1 1 d .
O1 O 0.37623(13) 0.5689(3) 0.9295(2) 0.0911(16) Uani 1 1 d .
O2 O 0.37657(13) 0.6066(3) 1.0497(2) 0.0944(16) Uani 1 1 d .
O3 O 0.3266(2) 0.4510(3) 0.9747(3) 0.120(2) Uani 1 1 d .
O4 O 0.28153(10) 0.6007(2) 0.99654(16) 0.0648(10) Uani 1 1 d .
O5 O 0.22772(12) 0.5669(2) 0.90587(17) 0.0630(10) Uani 1 1 d .
O6 O 0.28199(10) 0.55073(18) 0.84394(15) 0.0521(8) Uani 1 1 d .
O7 O 0.21927(10) 0.5091(2) 0.77558(17) 0.0647(11) Uani 1 1 d .
O8 O 0.24198(9) 0.7194(2) 0.87422(16) 0.0580(9) Uani 1 1 d .
O9 O 0.30825(10) 0.6812(2) 0.90561(15) 0.0545(9) Uani 1 1 d .
O10 O 0.38413(14) 0.6602(4) 0.8776(2) 0.1115(19) Uani 1 1 d .
O11 O 0.3123(2) 0.5671(3) 0.7457(2) 0.1047(18) Uani 1 1 d .
O12 O 0.29499(10) 0.7496(2) 0.7755(2) 0.0787(13) Uani 1 1 d .
O13 O 0.23936(10) 0.6807(2) 0.75182(15) 0.0554(9) Uani 1 1 d .
O14 O 0.1413(4) 0.6081(7) 0.7991(5) 0.098(3) Uiso 0.50 1 d P
O14' O 0.1394(3) 0.5695(5) 0.7808(4) 0.068(2) Uiso 0.50 1 d P
O15 O 0.1461(2) 0.6756(5) 0.7461(3) 0.0595(18) Uiso 0.50 1 d P
O15' O 0.1459(3) 0.6518(5) 0.7176(4) 0.080(2) Uiso 0.50 1 d P
C1 C 0.17763(14) 0.9245(3) 0.6621(2) 0.0574(14) Uani 1 1 d .
H1 H 0.1607 0.9642 0.6417 0.069 Uiso 1 1 calc R
C2 C 0.3022(7) 0.4509(11) 0.6718(8) 0.263(9) Uani 1 1 d U
N3 N 0.3571(9) 0.3399(10) 0.9993(11) 0.316(9) Uiso 1 1 d DU
C5 C 0.3615(9) 0.4208(10) 1.0025(10) 0.140(9) Uani 0.50 1 d PD
C6 C 0.39790(18) 0.6158(5) 0.9238(3) 0.082(2) Uani 1 1 d .
C7 C -0.01219(19) 0.6861(6) 0.8699(4) 0.141(4) Uani 1 1 d .
H7 H 0.0002 0.7217 0.9002 0.169 Uiso 1 1 calc R
C8 C -0.05657(19) 0.6816(6) 0.8360(4) 0.134(4) Uani 1 1 d .
H8 H -0.0728 0.7137 0.8452 0.161 Uiso 1 1 calc R
C9 C -0.0068(2) 0.5916(6) 0.8154(4) 0.132(3) Uani 1 1 d U
H9 H 0.0099 0.5600 0.8067 0.159 Uiso 1 1 calc R
C10 C 0.22215(13) 0.9306(3) 0.6927(2) 0.0502(12) Uani 1 1 d .
C11 C 0.24650(14) 0.8706(3) 0.7216(2) 0.0541(13) Uani 1 1 d .
H11 H 0.2761 0.8742 0.7419 0.065 Uiso 1 1 calc R
C12 C 0.11249(16) 0.8555(3) 0.6289(3) 0.0746(19) Uani 1 1 d .
C13 C 0.07523(16) 0.8589(3) 0.5976(3) 0.084(2) Uani 1 1 d .
C14 C 0.03015(16) 0.8639(4) 0.5555(3) 0.082(2) Uani 1 1 d .
C15 C 0.0102(2) 0.8127(5) 0.5110(5) 0.143(4) Uani 1 1 d .
H15 H 0.0254 0.7734 0.5084 0.172 Uiso 1 1 calc R
C16 C 0.0071(2) 0.9161(6) 0.5577(4) 0.143(4) Uani 1 1 d .
H16 H 0.0199 0.9509 0.5886 0.171 Uiso 1 1 calc R
C17 C 0.28094(14) 0.7229(3) 0.9082(2) 0.0480(11) Uani 1 1 d .
C18 C 0.25793(14) 0.5008(3) 0.8083(2) 0.0488(12) Uani 1 1 d .
C19 C 0.24234(15) 0.5976(3) 0.9575(2) 0.0532(12) Uani 1 1 d .
C20 C 0.21228(14) 0.6353(3) 0.9752(2) 0.0452(11) Uani 1 1 d .
C21 C 0.22886(13) 0.6826(3) 1.0257(2) 0.0461(11) Uani 1 1 d .
H21 H 0.2582 0.6888 1.0492 0.055 Uiso 1 1 calc R
C22 C 0.20185(13) 0.7207(3) 1.0412(2) 0.0438(11) Uani 1 1 d .
C23 C 0.15773(14) 0.7103(3) 1.0062(2) 0.0520(12) Uani 1 1 d .
H23 H 0.1394 0.7364 1.0158 0.062 Uiso 1 1 calc R
C24 C 0.16867(14) 0.6245(3) 0.9411(2) 0.0525(13) Uani 1 1 d .
H24 H 0.1577 0.5929 0.9074 0.063 Uiso 1 1 calc R
C25 C 0.14131(13) 0.6610(3) 0.9572(2) 0.0540(13) Uani 1 1 d .
C26 C 0.09570(15) 0.6517(4) 0.9220(3) 0.0670(16) Uani 1 1 d .
C27 C 0.05833(15) 0.6471(4) 0.8946(3) 0.0740(19) Uani 1 1 d .
C28 C 0.01235(15) 0.6420(4) 0.8603(3) 0.0736(18) Uani 1 1 d .
C29 C -0.0514(2) 0.5859(6) 0.7814(4) 0.132(3) Uani 1 1 d U
H29 H -0.0638 0.5493 0.7520 0.159 Uiso 1 1 calc R
C30 C 0.4633(2) 0.5772(5) 1.0157(4) 0.126(4) Uani 1 1 d .
H30 H 0.4480 0.5393 1.0203 0.152 Uiso 1 1 calc R
C31 C -0.07642(15) 0.6328(3) 0.7910(3) 0.0633(15) Uani 1 1 d .
C32 C 0.12395(17) 0.6283(4) 0.7459(3) 0.0666(16) Uani 1 1 d .
C33 C 0.44407(16) 0.6231(4) 0.9706(3) 0.0715(17) Uani 1 1 d .
C34 C 0.4669(2) 0.6808(6) 0.9693(4) 0.138(4) Uani 1 1 d .
H34 H 0.4533 0.7170 0.9399 0.166 Uiso 1 1 calc R
C35 C 0.25536(16) 0.7403(3) 0.7508(2) 0.0564(13) Uani 1 1 d .
C36 C 0.22750(14) 0.8046(3) 0.7208(2) 0.0496(12) Uani 1 1 d .
C37 C 0.18354(14) 0.7985(3) 0.6911(2) 0.0567(14) Uani 1 1 d .
H37 H 0.1708 0.7545 0.6904 0.068 Uiso 1 1 calc R
C38 C 0.15880(14) 0.8586(3) 0.6623(3) 0.0601(15) Uani 1 1 d .
C39 C 0.3073(6) 0.5829(10) 0.6968(8) 0.210(5) Uani 1 1 d U
C40 C 0.3703(3) 0.6431(5) 1.0866(3) 0.103(3) Uani 1 1 d .
C41 C 0.4460(3) 0.6558(8) 1.1584(6) 0.215(7) Uani 1 1 d .
C42 C 0.3913(5) 0.7125(8) 1.1830(5) 0.210(7) Uani 1 1 d .
C44 C 0.2853(7) 0.5667(12) 0.5816(8) 0.286(7) Uani 1 1 d DU
N1 N 0.2983(5) 0.5314(9) 0.6489(6) 0.240(5) Uani 1 1 d DU
N2 N 0.4013(3) 0.6679(5) 1.1419(3) 0.136(3) Uani 1 1 d .
C3 C 0.3127(8) 0.3138(14) 0.9649(11) 0.330(12) Uiso 1 1 d D
C43 C 0.4005(10) 0.315(2) 1.0353(19) 0.55(3) Uiso 1 1 d DU

loop_
_atom_site_aniso_label
_atom_site_aniso_U_11
_atom_site_aniso_U_22
_atom_site_aniso_U_33
_atom_site_aniso_U_23
_atom_site_aniso_U_13
_atom_site_aniso_U_12
Cd1 0.02420(14) 0.0464(2) 0.0621(2) -0.00625(16) 0.01009(14) 0.00281(13)
Cd2 0.03380(17) 0.0471(2) 0.0622(2) 0.00225(16) 0.01439(15) 0.00788(14)
Cd3 0.04015(19) 0.0617(3) 0.0648(2) -0.00130(18) 0.01875(16) 0.01048(17)
O1 0.041(2) 0.091(4) 0.135(4) -0.047(3) 0.037(2) -0.013(2)
O2 0.049(2) 0.125(5) 0.083(3) -0.017(3) 0.010(2) 0.009(3)
O3 0.175(6) 0.079(4) 0.122(4) 0.026(3) 0.084(4) 0.053(4)
O4 0.0329(16) 0.083(3) 0.071(2) -0.009(2) 0.0193(16) 0.0090(17)
O5 0.059(2) 0.063(3) 0.068(2) -0.0108(18) 0.0314(18) 0.0078(18)
O6 0.0443(17) 0.040(2) 0.064(2) -0.0106(15) 0.0198(15) -0.0054(14)
O7 0.0365(17) 0.050(2) 0.082(2) -0.0123(18) 0.0086(16) 0.0093(15)
O8 0.0331(15) 0.056(2) 0.067(2) -0.0155(17) 0.0101(15) -0.0033(15)
O9 0.0462(18) 0.047(2) 0.061(2) -0.0128(16) 0.0190(15) 0.0028(15)
O10 0.045(2) 0.168(6) 0.096(4) 0.004(4) 0.013(2) 0.004(3)
O11 0.162(5) 0.078(4) 0.092(3) -0.001(3) 0.075(4) 0.022(3)
O12 0.0309(16) 0.057(3) 0.119(3) 0.027(2) 0.0131(19) 0.0070(16)
O13 0.0475(18) 0.042(2) 0.070(2) 0.0077(16) 0.0223(16) 0.0032(15)
C1 0.028(2) 0.048(3) 0.079(3) 0.016(2) 0.013(2) 0.004(2)
C2 0.40(3) 0.205(7) 0.214(13) -0.051(8) 0.174(18) 0.015(18)
C5 0.25(3) 0.066(13) 0.177(18) 0.050(12) 0.15(2) 0.066(15)
C6 0.039(3) 0.119(7) 0.079(4) -0.021(4) 0.022(3) 0.004(4)
C7 0.033(3) 0.193(10) 0.155(7) -0.109(7) 0.011(4) -0.005(4)
C8 0.037(3) 0.169(9) 0.167(8) -0.095(7) 0.024(4) -0.005(4)
C9 0.056(4) 0.178(7) 0.154(6) -0.084(6) 0.044(4) -0.008(4)
C10 0.028(2) 0.045(3) 0.064(3) 0.009(2) 0.0098(19) 0.0014(19)
C11 0.034(2) 0.045(3) 0.063(3) 0.008(2) 0.006(2) -0.002(2)
C12 0.039(3) 0.055(4) 0.100(4) 0.023(3) 0.010(3) -0.005(2)
C13 0.031(2) 0.062(4) 0.118(5) 0.028(3) 0.002(3) -0.004(2)
C14 0.027(2) 0.069(5) 0.114(5) 0.022(4) 0.004(3) -0.009(3)
C15 0.036(3) 0.127(8) 0.198(9) -0.041(7) 0.001(4) 0.013(4)
C16 0.044(4) 0.159(9) 0.150(8) -0.058(7) -0.014(4) 0.021(5)
C17 0.035(2) 0.040(3) 0.059(3) -0.006(2) 0.014(2) -0.0015(19)
C18 0.040(2) 0.042(3) 0.053(3) -0.003(2) 0.013(2) 0.004(2)
C19 0.040(2) 0.050(3) 0.067(3) 0.006(2) 0.023(2) 0.006(2)
C20 0.034(2) 0.044(3) 0.052(3) -0.002(2) 0.0167(19) 0.0006(19)
C21 0.0281(19) 0.042(3) 0.056(3) 0.001(2) 0.0109(18) -0.0004(18)
C22 0.030(2) 0.036(3) 0.055(3) -0.0043(19) 0.0123(18) -0.0012(18)
C23 0.032(2) 0.050(3) 0.065(3) -0.009(2) 0.016(2) -0.001(2)
C24 0.033(2) 0.059(4) 0.056(3) -0.011(2) 0.014(2) -0.001(2)
C25 0.027(2) 0.054(4) 0.066(3) -0.010(2) 0.011(2) -0.002(2)
C26 0.034(2) 0.084(5) 0.074(3) -0.025(3) 0.017(2) -0.004(3)
C27 0.028(2) 0.101(5) 0.080(4) -0.026(3) 0.015(2) -0.009(3)
C28 0.025(2) 0.100(5) 0.077(4) -0.026(3) 0.009(2) -0.012(3)
C29 0.053(4) 0.185(8) 0.137(6) -0.083(6) 0.029(4) -0.016(4)
C30 0.044(3) 0.130(8) 0.164(8) 0.045(6) 0.017(4) -0.017(4)
C31 0.032(2) 0.070(4) 0.073(3) -0.004(3) 0.013(2) -0.003(2)
C32 0.040(3) 0.072(5) 0.080(4) 0.004(3) 0.023(3) 0.004(3)
C33 0.032(2) 0.085(5) 0.080(4) -0.011(3) 0.012(3) -0.001(3)
C34 0.059(4) 0.131(9) 0.147(8) 0.043(6) -0.013(4) -0.009(5)
C35 0.045(3) 0.047(4) 0.065(3) 0.010(2) 0.017(2) 0.007(2)
C36 0.034(2) 0.036(3) 0.065(3) 0.010(2) 0.013(2) -0.0010(19)
C37 0.033(2) 0.038(3) 0.081(3) 0.017(2) 0.014(2) -0.0030(19)
C38 0.029(2) 0.054(4) 0.075(3) 0.014(3) 0.007(2) -0.001(2)
C39 0.225(10) 0.196(8) 0.213(7) -0.032(7) 0.108(8) 0.020(8)
C40 0.099(6) 0.105(7) 0.072(5) -0.010(4) 0.015(4) -0.006(5)
C41 0.075(6) 0.237(16) 0.203(12) -0.012(11) -0.037(7) -0.022(8)
C42 0.300(18) 0.202(15) 0.118(8) -0.076(9) 0.092(10) -0.002(12)
C44 0.348(13) 0.323(12) 0.222(6) 0.005(7) 0.163(9) -0.012(9)
N1 0.307(10) 0.223(7) 0.185(6) -0.029(5) 0.113(7) 0.015(8)
N2 0.136(7) 0.121(7) 0.095(5) -0.022(4) 0.010(4) -0.023(5)

loop_
_atom_type_symbol
_atom_type_description
_atom_type_scat_dispersion_real
_atom_type_scat_dispersion_imag
_atom_type_scat_source
C C 0.0033 0.0016 'International Tables Vol C Tables 4.2.6.8 and 6.1.1.4'
H H 0.0000 0.0000 'International Tables Vol C Tables 4.2.6.8 and 6.1.1.4'
N N 0.0061 0.0033 'International Tables Vol C Tables 4.2.6.8 and 6.1.1.4'
O O 0.0106 0.0060 'International Tables Vol C Tables 4.2.6.8 and 6.1.1.4'
Cd Cd -0.8075 1.2024 'International Tables Vol C Tables 4.2.6.8 and 6.1.1.4'

loop_
_geom_angle_atom_site_label_1
_geom_angle_atom_site_label_2
_geom_angle_atom_site_label_3
_geom_angle
_geom_angle_site_symmetry_1
_geom_angle_site_symmetry_3
O15 Cd1 O8 97.9(2) . .
O15 Cd1 O7 114.2(2) . .
O8 Cd1 O7 146.43(11) . .
O15 Cd1 O5 125.4(2) . .
O8 Cd1 O5 81.60(14) . .
O7 Cd1 O5 87.11(14) . .
O15 Cd1 O14 47.5(3) . .
O8 Cd1 O14 108.6(3) . .
O7 Cd1 O14 100.4(3) . .
O5 Cd1 O14 80.6(3) . .
O15 Cd1 O15' 20.2(2) . .
O8 Cd1 O15' 114.0(3) . .
O7 Cd1 O15' 95.9(3) . .
O5 Cd1 O15' 136.6(3) . .
O14 Cd1 O15' 56.2(4) . .
O15 Cd1 O13 88.7(2) . .
O8 Cd1 O13 80.33(13) . .
O7 Cd1 O13 90.58(14) . .
O5 Cd1 O13 143.25(12) . .
O14 Cd1 O13 135.7(3) . .
O15' Cd1 O13 80.2(2) . .
O15 Cd1 O14' 55.1(3) . .
O8 Cd1 O14' 128.0(2) . .
O7 Cd1 O14' 81.1(2) . .
O5 Cd1 O14' 82.4(2) . .
O14 Cd1 O14' 19.6(3) . .
O15' Cd1 O14' 55.6(3) . .
O13 Cd1 O14' 133.4(2) . .
O15 Cd1 C32 25.7(2) . .
O8 Cd1 C32 114.98(16) . .
O7 Cd1 C32 98.53(16) . .
O5 Cd1 C32 106.76(17) . .
O14 Cd1 C32 26.3(3) . .
O15' Cd1 C32 29.9(3) . .
O13 Cd1 C32 109.85(16) . .
O14' Cd1 C32 29.4(2) . .
O10 Cd2 O11 103.4(2) . .
O10 Cd2 O12 100.2(2) . .
O11 Cd2 O12 106.79(19) . .
O10 Cd2 O6 120.62(19) . .
O11 Cd2 O6 85.94(18) . .
O12 Cd2 O6 133.43(13) . .
O10 Cd2 O9 86.57(17) . .
O11 Cd2 O9 158.54(18) . .
O12 Cd2 O9 89.69(16) . .
O6 Cd2 O9 72.67(12) . .
O10 Cd2 O13 153.9(2) . .
O11 Cd2 O13 91.55(18) . .
O12 Cd2 O13 54.54(12) . .
O6 Cd2 O13 81.16(12) . .
O9 Cd2 O13 86.89(11) . .
O10 Cd2 C35 127.0(2) . .
O11 Cd2 C35 101.47(19) . .
O12 Cd2 C35 27.31(15) . .
O6 Cd2 C35 107.11(15) . .
O9 Cd2 C35 86.78(15) . .
O13 Cd2 C35 27.29(13) . .
O10 Cd2 Cd3 84.20(16) . .
O11 Cd2 Cd3 119.10(14) . .
O12 Cd2 Cd3 131.59(13) . .
O6 Cd2 Cd3 43.74(8) . .
O9 Cd2 Cd3 42.13(9) . .
O13 Cd2 Cd3 107.23(8) . .
C35 Cd2 Cd3 121.54(12) . .
O4 Cd3 O3 99.1(2) . .
O4 Cd3 O1 161.15(16) . .
O3 Cd3 O1 94.6(2) . .
O4 Cd3 O2 83.34(15) . .
O3 Cd3 O2 98.5(2) . .
O1 Cd3 O2 81.93(17) . .
O4 Cd3 O9 88.29(14) . .
O3 Cd3 O9 163.79(17) . .
O1 Cd3 O9 81.81(16) . .
O2 Cd3 O9 96.65(17) . .
O4 Cd3 O6 112.27(12) . .
O3 Cd3 O6 92.81(18) . .
O1 Cd3 O6 79.64(14) . .
O2 Cd3 O6 159.07(17) . .
O9 Cd3 O6 71.01(11) . .
O4 Cd3 Cd2 124.69(10) . .
O3 Cd3 Cd2 123.37(15) . .
O1 Cd3 Cd2 54.70(13) . .
O2 Cd3 Cd2 118.59(15) . .
O9 Cd3 Cd2 42.52(8) . .
O6 Cd3 Cd2 41.26(8) . .
C6 O1 Cd3 134.3(5) . .
C40 O2 Cd3 122.8(5) . .
C5 O3 Cd3 120.8(12) . .
C19 O4 Cd3 112.3(3) . .
C19 O5 Cd1 126.2(4) . .
C18 O6 Cd2 128.0(3) . .
C18 O6 Cd3 135.2(3) . .
Cd2 O6 Cd3 94.99(11) . .
C18 O7 Cd1 100.9(3) . .
C17 O8 Cd1 122.3(3) . .
C17 O9 Cd3 119.8(3) . .
C17 O9 Cd2 130.7(3) . .
Cd3 O9 Cd2 95.35(13) . .
C6 O10 Cd2 107.7(5) . .
C39 O11 Cd2 127.0(10) . .
C35 O12 Cd2 98.3(3) . .
C35 O13 Cd1 138.3(4) . .
C35 O13 Cd2 84.7(3) . .
Cd1 O13 Cd2 97.23(12) . .
O14' O14 C32 79.7(12) . .
O14' O14 Cd1 88.3(12) . .
C32 O14 Cd1 93.3(7) . .
O14 O14' C32 62.6(11) . .
O14 O14' Cd1 72.1(11) . .
C32 O14' Cd1 85.0(5) . .
O15' O15 C32 82.3(11) . .
O15' O15 Cd1 86.9(10) . .
C32 O15 Cd1 97.4(5) . .
O15 O15' C32 60.4(9) . .
O15 O15' Cd1 72.9(9) . .
C32 O15' Cd1 88.2(5) . .
C38 C1 C10 119.7(4) . .
C43 N3 C3 142(3) . .
C43 N3 C5 104(2) . .
C3 N3 C5 114(2) . .
O3 C5 N3 112(2) . .
O1 C6 O10 124.1(6) . .
O1 C6 C33 120.4(7) . .
O10 C6 C33 115.5(7) . .
C28 C7 C8 122.0(7) . .
C31 C8 C7 122.1(7) . .
C28 C9 C29 121.5(7) . .
C11 C10 C1 119.0(5) . .
C11 C10 C18 121.5(4) . 4_556
C1 C10 C18 119.4(4) . 4_556
C10 C11 C36 121.0(4) . .
C13 C12 C38 172.5(7) . .
C12 C13 C14 175.8(9) . .
C16 C14 C15 117.0(6) . .
C16 C14 C13 122.5(7) . .
C15 C14 C13 120.5(7) . .
C14 C15 C34 120.0(8) . 8_465
C14 C16 C30 123.1(8) . 8_465
O8 C17 O9 125.5(4) . .
O8 C17 C22 118.3(4) . 7_567
O9 C17 C22 116.2(4) . 7_567
O7 C18 O6 122.1(5) . .
O7 C18 C10 119.7(4) . 4_546
O6 C18 C10 118.2(4) . 4_546
O5 C19 O4 124.1(5) . .
O5 C19 C20 119.3(4) . .
O4 C19 C20 116.6(5) . .
C24 C20 C21 120.1(4) . .
C24 C20 C19 120.8(4) . .
C21 C20 C19 119.0(4) . .
C22 C21 C20 120.3(4) . .
C21 C22 C23 119.5(4) . .
C21 C22 C17 120.8(4) . 7_567
C23 C22 C17 119.5(4) . 7_567
C25 C23 C22 120.1(5) . .
C20 C24 C25 120.1(4) . .
C24 C25 C23 119.8(4) . .
C24 C25 C26 121.3(5) . .
C23 C25 C26 118.8(5) . .
C27 C26 C25 176.8(7) . .
C26 C27 C28 179.3(9) . .
C7 C28 C9 117.2(5) . .
C7 C28 C27 122.2(6) . .
C9 C28 C27 120.6(6) . .
C31 C29 C9 120.6(7) . .
C33 C30 C16 121.0(8) . 8_566
C8 C31 C29 116.5(6) . .
C8 C31 C32 122.4(6) . 2_556
C29 C31 C32 121.1(6) . 2_556
O15 C32 O14 103.3(8) . .
O15 C32 O14' 122.3(7) . .
O14 C32 O14' 37.8(6) . .
O15 C32 O15' 37.3(5) . .
O14 C32 O15' 122.1(8) . .
O14' C32 O15' 115.5(7) . .
O15 C32 C31 121.8(7) . 2_556
O14 C32 C31 121.2(8) . 2_556
O14' C32 C31 115.8(6) . 2_556
O15' C32 C31 116.6(6) . 2_556
O15 C32 Cd1 56.9(4) . .
O14 C32 Cd1 60.3(6) . .
O14' C32 Cd1 65.6(4) . .
O15' C32 Cd1 61.9(4) . .
C31 C32 Cd1 178.5(5) 2_556 .
C30 C33 C34 117.1(6) . .
C30 C33 C6 122.2(7) . .
C34 C33 C6 120.6(7) . .
C33 C34 C15 121.4(8) . 8_566
O13 C35 O12 122.2(5) . .
O13 C35 C36 120.6(4) . .
O12 C35 C36 117.2(5) . .
O13 C35 Cd2 68.0(3) . .
O12 C35 Cd2 54.4(3) . .
C36 C35 Cd2 169.8(4) . .
C37 C36 C11 120.2(4) . .
C37 C36 C35 120.8(5) . .
C11 C36 C35 119.0(4) . .
C36 C37 C38 119.2(5) . .
C37 C38 C1 120.9(4) . .
C37 C38 C12 122.1(5) . .
C1 C38 C12 117.0(5) . .
O11 C39 N1 122.7(17) . .
O2 C40 N2 124.6(9) . .
C39 N1 C2 113.4(14) . .
C39 N1 C44 114.0(17) . .
C2 N1 C44 132.6(14) . .
C40 N2 C41 119.1(10) . .
C40 N2 C42 121.4(10) . .
C41 N2 C42 119.2(10) . .

loop_
_geom_bond_atom_site_label_1
_geom_bond_atom_site_label_2
_geom_bond_distance
_geom_bond_site_symmetry_2
Cd1 O15 2.278(8) .
Cd1 O8 2.299(3) .
Cd1 O7 2.343(4) .
Cd1 O5 2.345(4) .
Cd1 O14 2.347(11) .
Cd1 O15' 2.380(9) .
Cd1 O13 2.397(4) .
Cd1 O14' 2.465(9) .
Cd1 C32 2.697(5) .
Cd2 O10 2.192(4) .
Cd2 O11 2.223(5) .
Cd2 O12 2.230(4) .
Cd2 O6 2.301(4) .
Cd2 O9 2.360(3) .
Cd2 O13 2.526(3) .
Cd2 C35 2.713(5) .
Cd2 Cd3 3.4764(6) .
Cd3 O4 2.217(4) .
Cd3 O3 2.219(6) .
Cd3 O1 2.292(5) .
Cd3 O2 2.298(4) .
Cd3 O9 2.342(4) .
Cd3 O6 2.413(3) .
O1 C6 1.216(9) .
O2 C40 1.230(9) .
O3 C5 1.23(2) .
O4 C19 1.263(5) .
O5 C19 1.246(6) .
O6 C18 1.278(5) .
O7 C18 1.231(5) .
O8 C17 1.235(5) .
O9 C17 1.271(6) .
O10 C6 1.287(9) .
O11 C39 1.157(17) .
O12 C35 1.258(6) .
O13 C35 1.249(6) .
O14 O14' 0.827(12) .
O14 C32 1.199(11) .
O14' C32 1.329(10) .
O15 O15' 0.821(10) .
O15 C32 1.180(9) .
O15' C32 1.344(11) .
C1 C38 1.396(7) .
C1 C10 1.402(6) .
C2 N1 1.58(2) .
N3 C43 1.445(18) .
N3 C3 1.477(16) .
N3 C5 1.505(16) .
C6 C33 1.498(7) .
C7 C28 1.299(9) .
C7 C8 1.397(8) .
C8 C31 1.335(9) .
C9 C28 1.350(9) .
C9 C29 1.406(9) .
C10 C11 1.379(6) .
C10 C18 1.488(7) 4_556
C11 C36 1.393(7) .
C12 C13 1.178(7) .
C12 C38 1.455(6) .
C13 C14 1.441(6) .
C14 C16 1.290(11) .
C14 C15 1.357(11) .
C15 C34 1.391(9) 8_465
C16 C30 1.405(8) 8_465
C17 C22 1.506(6) 7_567
C18 C10 1.488(7) 4_546
C19 C20 1.508(7) .
C20 C24 1.386(6) .
C20 C21 1.393(6) .
C21 C22 1.386(6) .
C22 C23 1.401(6) .
C22 C17 1.506(6) 7_567
C23 C25 1.392(7) .
C24 C25 1.391(7) .
C25 C26 1.444(6) .
C26 C27 1.176(7) .
C27 C28 1.447(6) .
C29 C31 1.345(10) .
C30 C33 1.296(10) .
C30 C16 1.405(8) 8_566
C31 C32 1.497(7) 2_556
C32 C31 1.497(7) 2_556
C33 C34 1.354(11) .
C34 C15 1.391(9) 8_566
C35 C36 1.499(7) .
C36 C37 1.384(6) .
C37 C38 1.386(7) .
C39 N1 1.421(18) .
C40 N2 1.353(9) .
C41 N2 1.465(15) .
C42 N2 1.468(13) .
C44 N1 1.617(14) .

loop_
_platon_squeeze_void_nr
_platon_squeeze_void_average_x
_platon_squeeze_void_average_y
_platon_squeeze_void_average_z
_platon_squeeze_void_volume
_platon_squeeze_void_count_electrons
_platon_squeeze_void_content
1 -0.003 -0.325 0.193 6509 845 ' '
2 0.500 0.222 0.750 13 3 ' '
3 0.000 0.278 0.250 13 1 ' '
4 0.000 0.722 0.750 13 3 ' '
5 0.500 0.778 0.250 13 1 ' '
